data_4023029
loop_
_publ_author_name
'Amie M. Richardson'
'Chun-Hsing Chen'
'Barry B. Snider'

_publ_section_title
;
 Synthesis of Methyl 1-Hydroxy-6-oxo-2-cyclohexenecarboxylate,
 a Component of Salicortin and Tremulacin,
 and the Monomer of Idesolide
;
_journal_name_full 'Journal of Organic Chemistry'
_journal_page_first 8099
_journal_page_last 8102
_journal_paper_doi 10.1021/jo701512w
_journal_volume 72
_journal_year 2007
_chemical_formula_moiety 'C8 H10 O4'
_chemical_formula_sum 'C8 H10 O4'
_chemical_formula_weight 170.16
_space_group_IT_number 14
_symmetry_cell_setting monoclinic
_symmetry_space_group_name_Hall '-P 2ybc'
_symmetry_space_group_name_H-M 'P 1 21/c 1'
_atom_sites_solution_hydrogens geom
_atom_sites_solution_primary direct
_audit_creation_date 07-01-25
_audit_creation_method CRYSTALS_ver_12.84
_cell_angle_alpha 90
_cell_angle_beta 115.199(4)
_cell_angle_gamma 90
_cell_formula_units_Z 4
_cell_length_a 7.9754(5)
_cell_length_b 15.9305(14)
_cell_length_c 6.9063(5)
_cell_measurement_reflns_used 2622
_cell_measurement_temperature 120
_cell_measurement_theta_max 30
_cell_measurement_theta_min 3
_cell_volume 793.96(11)
_computing_cell_refinement 'SAINT (Siemens ,1995)'
_computing_data_collection 'SMART (Siemens, 1993)'
_computing_data_reduction 'SAINT (Siemens ,1995)'
_computing_molecular_graphics 'CAMERON (Watkin et al., 1996)'
_computing_publication_material 'CRYSTALS (Betteridge et al., 2003)'
_computing_structure_refinement 'CRYSTALS (Betteridge et al., 2003)'
_computing_structure_solution 'SIR92 (Altomare et al., 1994)'
_diffrn_ambient_temperature 120
_diffrn_measured_fraction_theta_full 0.979
_diffrn_measured_fraction_theta_max 0.936
_diffrn_measurement_device_type 'Bruker KappaCCD ApexII'
_diffrn_measurement_method '\f & \w scans'
_diffrn_radiation_monochromator graphite
_diffrn_radiation_type 'Mo K\a'
_diffrn_radiation_wavelength 0.71073
_diffrn_reflns_av_R_equivalents 0.026
_diffrn_reflns_limit_h_max 11
_diffrn_reflns_limit_h_min -11
_diffrn_reflns_limit_k_max 18
_diffrn_reflns_limit_k_min -22
_diffrn_reflns_limit_l_max 9
_diffrn_reflns_limit_l_min -9
_diffrn_reflns_number 6269
_diffrn_reflns_theta_full 25.025
_diffrn_reflns_theta_max 30.151
_diffrn_reflns_theta_min 2.557
_diffrn_standards_number 0
_exptl_absorpt_coefficient_mu 0.115
_exptl_absorpt_correction_T_max 0.99
_exptl_absorpt_correction_T_min 0.97
_exptl_absorpt_correction_type multi-scan
_exptl_absorpt_process_details 'DENZO/SCALEPACK (Otwinowski & Minor, 1997)'
_exptl_crystal_colour colorless
_exptl_crystal_density_diffrn 1.423
_exptl_crystal_description 'prism fragment'
_exptl_crystal_F_000 360
_exptl_crystal_size_max 0.47
_exptl_crystal_size_mid 0.30
_exptl_crystal_size_min 0.08
_refine_diff_density_max 0.55
_refine_diff_density_min -0.24
_refine_ls_extinction_method None
_refine_ls_goodness_of_fit_ref 0.9901
_refine_ls_hydrogen_treatment mixed
_refine_ls_matrix_type full
_refine_ls_number_parameters 149
_refine_ls_number_reflns 2201
_refine_ls_number_restraints 0
_refine_ls_R_factor_all 0.0484
_refine_ls_R_factor_gt 0.0387
_refine_ls_shift/su_max 0.000479
_refine_ls_structure_factor_coef Fsqd
_refine_ls_weighting_details
;
 Method= Modified Sheldrick 
 w=1/[\s^2^(F^2^) + ( 0.05P)^2^ + 0.11P] 
 ,where P=(max(Fo^2^,0) + 2Fc^2^)/3 
;
_refine_ls_weighting_scheme calc
_refine_ls_wR_factor_all 0.1025
_refine_ls_wR_factor_gt 0.0991
_refine_ls_wR_factor_ref 0.1025
_reflns_limit_h_max 10
_reflns_limit_h_min -11
_reflns_limit_k_max 22
_reflns_limit_k_min 0
_reflns_limit_l_max 9
_reflns_limit_l_min 0
_reflns_number_gt 1797
_reflns_number_total 2201
_reflns_threshold_expression I>2.0\s(I)
_cod_data_source_file jo701512w-File001.cif
_cod_data_source_block ar_1_143_2_cif
_cod_depositor_comments
;
The following automatic conversions were performed:
'_symmetry_cell_setting' value 'Monoclinic' changed to 'monoclinic'
according to '/home/saulius/struct/CIF-dictionaries/cif_core.dic'
dictionary named 'cif_core.dic' version 2.4.1 from 2010-06-29.

Automatic conversion script
Id: cif_fix_enum 1527 2010-12-29 10:47:43Z saulius 
;
_cod_original_sg_symbol_H-M 'P 21/c'
_cod_database_code 4023029

loop_
_symmetry_equiv_pos_as_xyz
x,y,z
-x,-y,-z
-x,y+1/2,-z+1/2
x,-y+1/2,z+1/2

loop_
_atom_site_label
_atom_site_type_symbol
_atom_site_fract_x
_atom_site_fract_y
_atom_site_fract_z
_atom_site_U_iso_or_equiv
_atom_site_occupancy
_atom_site_adp_type
O1 O 0.37714(11) 0.62708(5) 0.66565(13) 0.0186 1.0000 Uani
O2 O 0.42312(11) 0.71018(5) 1.02111(13) 0.0211 1.0000 Uani
O3 O 0.04694(12) 0.70447(6) 0.46349(14) 0.0256 1.0000 Uani
O4 O -0.07412(11) 0.63368(5) 0.65571(13) 0.0187 1.0000 Uani
C1 C 0.24742(14) 0.61293(7) 0.74951(17) 0.0148 1.0000 Uani
C2 C 0.31345(15) 0.65259(7) 0.97462(17) 0.0156 1.0000 Uani
C3 C 0.23809(17) 0.61601(8) 1.12009(19) 0.0204 1.0000 Uani
C4 C 0.26755(19) 0.52058(8) 1.1417(2) 0.0253 1.0000 Uani
C5 C 0.23647(17) 0.47887(7) 0.9355(2) 0.0239 1.0000 Uani
C6 C 0.22521(16) 0.51898(7) 0.7614(2) 0.0197 1.0000 Uani
C7 C 0.06224(15) 0.65596(7) 0.60348(17) 0.0159 1.0000 Uani
C8 C -0.24816(16) 0.67829(8) 0.5446(2) 0.0242 1.0000 Uani
H11 H 0.384(3) 0.6809(14) 0.654(3) 0.050(6) 1.0000 Uiso
H31 H 0.289(2) 0.6360(11) 1.278(3) 0.034(4) 1.0000 Uiso
H32 H 0.105(2) 0.6285(9) 1.058(3) 0.025(4) 1.0000 Uiso
H41 H 0.397(2) 0.5078(11) 1.251(3) 0.032(4) 1.0000 Uiso
H42 H 0.182(2) 0.4946(11) 1.201(3) 0.034(4) 1.0000 Uiso
H51 H 0.226(2) 0.4203(12) 0.932(3) 0.038(5) 1.0000 Uiso
H61 H 0.205(2) 0.4903(10) 0.635(2) 0.025(4) 1.0000 Uiso
H81 H -0.329(3) 0.6537(12) 0.598(3) 0.041(5) 1.0000 Uiso
H82 H -0.228(2) 0.7354(12) 0.582(3) 0.036(4) 1.0000 Uiso
H83 H -0.290(3) 0.6699(11) 0.394(3) 0.033(4) 1.0000 Uiso

loop_
_atom_site_aniso_label
_atom_site_aniso_U_11
_atom_site_aniso_U_22
_atom_site_aniso_U_33
_atom_site_aniso_U_23
_atom_site_aniso_U_13
_atom_site_aniso_U_12
O1 0.0169(4) 0.0210(4) 0.0213(4) 0.0017(3) 0.0115(3) 0.0018(3)
O2 0.0170(4) 0.0218(4) 0.0235(4) -0.0048(3) 0.0078(3) -0.0041(3)
O3 0.0192(4) 0.0296(5) 0.0247(4) 0.0113(4) 0.0063(3) 0.0020(3)
O4 0.0125(4) 0.0212(4) 0.0212(4) 0.0027(3) 0.0062(3) 0.0022(3)
C1 0.0130(5) 0.0155(5) 0.0157(5) 0.0003(4) 0.0060(4) 0.0005(4)
C2 0.0121(4) 0.0173(5) 0.0159(5) 0.0010(4) 0.0047(4) 0.0028(4)
C3 0.0200(5) 0.0248(6) 0.0167(5) 0.0015(4) 0.0080(4) 0.0003(4)
C4 0.0251(6) 0.0261(6) 0.0268(6) 0.0112(5) 0.0131(5) 0.0039(5)
C5 0.0202(6) 0.0152(5) 0.0363(7) 0.0044(5) 0.0121(5) 0.0016(4)
C6 0.0169(5) 0.0160(5) 0.0249(6) -0.0024(4) 0.0077(4) 0.0006(4)
C7 0.0132(5) 0.0161(5) 0.0162(5) -0.0015(4) 0.0040(4) -0.0004(4)
C8 0.0130(5) 0.0270(6) 0.0292(7) 0.0033(5) 0.0058(5) 0.0048(4)

loop_
_atom_type_symbol
_atom_type_scat_dispersion_real
_atom_type_scat_dispersion_imag
_atom_type_scat_Cromer_Mann_a1
_atom_type_scat_Cromer_Mann_b1
_atom_type_scat_Cromer_Mann_a2
_atom_type_scat_Cromer_Mann_b2
_atom_type_scat_Cromer_Mann_a3
_atom_type_scat_Cromer_Mann_b3
_atom_type_scat_Cromer_Mann_a4
_atom_type_scat_Cromer_Mann_b4
_atom_type_scat_Cromer_Mann_c
_atom_type_scat_source
C 0.0033 0.0016 2.3100 20.8439 1.0200 10.2075 1.5886 0.5687 0.8650 51.6512 0.2156 'International Tables Vol C 4.2.6.8 and 6.1.1.4'
H 0.0000 0.0000 0.4930 10.5109 0.3229 26.1257 0.1402 3.1424 0.0408 57.7998 0.0030 'International Tables Vol C 4.2.6.8 and 6.1.1.4'
O 0.0106 0.0060 3.0485 13.2771 2.2868 5.7011 1.5463 0.3239 0.8670 32.9089 0.2508 'International Tables Vol C 4.2.6.8 and 6.1.1.4'

loop_
_geom_angle_atom_site_label_1
_geom_angle_atom_site_label_2
_geom_angle_atom_site_label_3
_geom_angle
_geom_angle_publ_flag
C1 O1 H11 106.7(13) no
C7 O4 C8 115.66(9) yes
O1 C1 C2 110.72(9) yes
O1 C1 C6 107.78(9) yes
C2 C1 C6 110.28(9) yes
O1 C1 C7 109.05(9) yes
C2 C1 C7 107.20(9) yes
C6 C1 C7 111.83(9) yes
C1 C2 O2 118.25(10) yes
C1 C2 C3 117.04(9) yes
O2 C2 C3 124.71(10) yes
C2 C3 C4 111.32(10) yes
C2 C3 H31 119.9(10) no
C4 C3 H31 103.0(10) no
C2 C3 H32 107.4(9) no
C4 C3 H32 109.6(9) no
H31 C3 H32 105.1(14) no
C3 C4 C5 113.02(10) yes
C3 C4 H41 109.8(10) no
C5 C4 H41 108.9(10) no
C3 C4 H42 110.0(10) no
C5 C4 H42 109.5(10) no
H41 C4 H42 105.4(13) no
C4 C5 C6 124.61(11) yes
C4 C5 H51 116.5(11) no
C6 C5 H51 118.8(11) no
C1 C6 C5 124.04(11) yes
C1 C6 H61 114.0(10) no
C5 C6 H61 121.9(10) no
C1 C7 O4 111.58(9) yes
C1 C7 O3 123.37(10) yes
O4 C7 O3 125.03(10) yes
O4 C8 H81 104.2(11) no
O4 C8 H82 108.3(11) no
H81 C8 H82 110.9(15) no
O4 C8 H83 108.6(11) no
H81 C8 H83 112.4(15) no
H82 C8 H83 112.0(15) no

loop_
_geom_bond_atom_site_label_1
_geom_bond_atom_site_label_2
_geom_bond_distance
_geom_bond_publ_flag
O1 C1 1.4024(14) yes
O1 H11 0.87(2) no
O2 C2 1.2126(14) yes
O3 C7 1.2026(14) yes
O4 C7 1.3315(14) yes
O4 C8 1.4539(14) yes
C1 C2 1.5480(15) yes
C1 C6 1.5136(15) yes
C1 C7 1.5491(15) yes
C2 C3 1.4915(16) yes
C3 C4 1.5358(17) yes
C3 H31 1.041(18) no
C3 H32 0.980(16) no
C4 C5 1.4940(19) yes
C4 H41 1.006(17) no
C4 H42 1.017(17) no
C5 C6 1.3300(18) yes
C5 H51 0.936(18) no
C6 H61 0.938(15) no
C8 H81 0.95(2) no
C8 H82 0.941(18) no
C8 H83 0.955(18) no

loop_
_cod_related_entry_id
_cod_related_entry_database
_cod_related_entry_code
1 ChemSpider 21378258
